data_4302017
loop_
_publ_author_name
'Edward C. Weintrob'
'Daniel Tofan'
'John E. Bercaw'

_publ_contact_author
;       Michael W. Day
        Beckman Institute
        California Institute of Technology
        Pasadena, CA  91125
        USA
;
_publ_contact_author_email mikeday@caltech.edu
_publ_contact_author_fax '(818) 449 4159'
_publ_contact_author_phone '(818) 395 2734'
_publ_section_title
;
Synthesis and Characterization of Iron Derivatives Having a Pyridine-Linked
Bis(anilide) Pincer Ligand
;
_journal_name_full 'Inorganic Chemistry'
_journal_page_first 3808
_journal_page_last 3813
_journal_paper_doi 10.1021/ic900083s
_journal_volume 48
_journal_year 2009
_chemical_formula_moiety '2(C35 H33 Fe I N3), 1.5(C6 H6)'
_chemical_formula_sum 'C39.5 H37.5 Fe I N3'
_chemical_formula_weight 736.97
_chemical_name_systematic
;
 ?
;
_space_group_IT_number 2
_symmetry_cell_setting triclinic
_symmetry_space_group_name_Hall '-P 1'
_symmetry_space_group_name_H-M 'P -1'
_atom_sites_solution_hydrogens difmap
_atom_sites_solution_primary direct
_atom_sites_solution_secondary difmap
_audit_creation_method SHELXL-97
_cell_angle_alpha 69.528(3)
_cell_angle_beta 72.061(3)
_cell_angle_gamma 76.207(3)
_cell_formula_units_Z 4
_cell_length_a 14.8740(7)
_cell_length_b 14.9489(7)
_cell_length_c 16.9750(8)
_cell_measurement_reflns_used 9935
_cell_measurement_temperature 100(2)
_cell_measurement_theta_max 31.80
_cell_measurement_theta_min 2.54
_cell_volume 3327.7(3)
_computing_cell_refinement 'Bruker SAINT-Plus v7.34A'
_computing_data_collection 'Bruker APEX2 v2.1-0'
_computing_data_reduction 'Bruker SAINT-Plus v7.34A'
_computing_molecular_graphics 'Bruker XP v5.1'
_computing_publication_material 'Bruker XCIF 2008'
_computing_structure_refinement 'SHELXL-97 (Sheldrick, 2008)'
_computing_structure_solution 'SHELXS-97 (Sheldrick, 2008)'
_diffrn_ambient_temperature 100(2)
_diffrn_measured_fraction_theta_full 0.948
_diffrn_measured_fraction_theta_max 0.948
_diffrn_measurement_device_type 'Bruker KAPPA APEX II'
_diffrn_measurement_method '\w scans; 17 settings'
_diffrn_radiation_monochromator graphite
_diffrn_radiation_source 'fine-focus sealed tube'
_diffrn_radiation_type MoK\a
_diffrn_radiation_wavelength 0.71073
_diffrn_reflns_av_R_equivalents 0.0607
_diffrn_reflns_av_sigmaI/netI 0.0938
_diffrn_reflns_limit_h_max 20
_diffrn_reflns_limit_h_min -21
_diffrn_reflns_limit_k_max 21
_diffrn_reflns_limit_k_min -22
_diffrn_reflns_limit_l_max 24
_diffrn_reflns_limit_l_min -25
_diffrn_reflns_number 85468
_diffrn_reflns_theta_full 32.13
_diffrn_reflns_theta_max 32.13
_diffrn_reflns_theta_min 1.66
_exptl_absorpt_coefficient_mu 1.413
_exptl_absorpt_correction_T_max 0.4344
_exptl_absorpt_correction_T_min 0.3722
_exptl_absorpt_correction_type multi-scan
_exptl_absorpt_process_details 'SADABS-2008/1 - Bruker-AXS, Madison, WI'
_exptl_crystal_colour 'Dark brown'
_exptl_crystal_density_diffrn 1.471
_exptl_crystal_density_method 'not measured'
_exptl_crystal_description Flake
_exptl_crystal_F_000 1498
_exptl_crystal_size_max 0.16
_exptl_crystal_size_mid 0.10
_exptl_crystal_size_min 0.06
_refine_diff_density_max 1.916
_refine_diff_density_min -1.795
_refine_diff_density_rms 0.139
_refine_ls_extinction_method none
_refine_ls_goodness_of_fit_ref 1.524
_refine_ls_hydrogen_treatment Unrestrained
_refine_ls_matrix_type 'Full matrix'
_refine_ls_number_parameters 1102
_refine_ls_number_reflns 22141
_refine_ls_number_restraints 0
_refine_ls_restrained_S_all 1.524
_refine_ls_R_factor_all 0.1132
_refine_ls_R_factor_gt 0.0507
_refine_ls_shift/su_max 0.003
_refine_ls_shift/su_mean 0.000
_refine_ls_structure_factor_coef Fsqd
_refine_ls_weighting_details w=1/s^2^(Fo^2^)
_refine_ls_weighting_scheme sigma
_refine_ls_wR_factor_gt 0.0602
_refine_ls_wR_factor_ref 0.0647
_reflns_number_gt 13476
_reflns_number_total 22141
_reflns_threshold_expression >2sigma(I)
_cod_data_source_file ic900083s_si_002_3.cif
_cod_data_source_block '[2]FeI'
_cod_depositor_comments
;
The following automatic conversions were performed:
'_symmetry_cell_setting' value 'Triclinic' changed to 'triclinic'
according to '/home/saulius/struct/CIF-dictionaries/cif_core.dic'
dictionary named 'cif_core.dic' version 2.4.1 from
2010-06-29.

'_refine_ls_weighting_scheme' value 'Sigma' changed to
'sigma' according to '/home/saulius/struct/CIF-dictionaries/cif_core.dic'
dictionary named 'cif_core.dic' version 2.4.1 from 2010-06-29.

Automatic conversion script
Id: cif_fix_enum 1527 2010-12-29 10:47:43Z saulius 

The following automatic conversions were performed:

'_atom_sites_solution_primary' value 'Direct methods' was changed to
'direct'.

'_atom_sites_solution_secondary' value 'Difference Fourier map' was
changed to 'difmap'.

'_atom_sites_solution_hydrogens' value 'Difference Fourier map' was
changed to 'difmap'.

Automatic conversion script
Id: cif_fix_values 6452 2018-10-05 10:23:21Z andrius 
;
_cod_original_formula_sum 'C39.50 H37.50 Fe I N3'
_cod_database_code 4302017

loop_
_symmetry_equiv_pos_as_xyz
'x, y, z'
'-x, -y, -z'

loop_
_atom_site_label
_atom_site_type_symbol
_atom_site_fract_x
_atom_site_fract_y
_atom_site_fract_z
_atom_site_U_iso_or_equiv
_atom_site_adp_type
_atom_site_occupancy
_atom_site_symmetry_multiplicity
_atom_site_calc_flag
_atom_site_refinement_flags
_atom_site_disorder_assembly
_atom_site_disorder_group
Fe1A Fe 0.77329(3) 0.67971(3) 0.95942(2) 0.01393(9) Uani 1 1 d . . .
I1A I 0.903403(14) 0.680306(15) 1.030388(12) 0.02190(5) Uani 1 1 d . . .
N1A N 0.71644(16) 0.80291(16) 0.90001(13) 0.0153(5) Uani 1 1 d . . .
N2A N 0.69908(15) 0.57853(15) 1.01034(13) 0.0138(5) Uani 1 1 d . . .
N3A N 0.83734(15) 0.64236(16) 0.84901(14) 0.0147(5) Uani 1 1 d . . .
C1A C 0.78281(19) 0.8566(2) 0.83587(17) 0.0161(6) Uani 1 1 d . . .
C2A C 0.7785(2) 0.9546(2) 0.82396(18) 0.0184(7) Uani 1 1 d . . .
C3A C 0.8485(2) 1.0070(2) 0.76594(19) 0.0230(7) Uani 1 1 d . . .
C4A C 0.9263(2) 0.9626(2) 0.7158(2) 0.0237(7) Uani 1 1 d . . .
C5A C 0.9303(2) 0.8677(2) 0.72319(19) 0.0217(7) Uani 1 1 d . . .
C6A C 0.86006(19) 0.8124(2) 0.78094(17) 0.0166(6) Uani 1 1 d . . .
C7A C 0.86414(18) 0.7147(2) 0.77585(17) 0.0166(6) Uani 1 1 d . . .
C8A C 0.8926(2) 0.6978(2) 0.69516(19) 0.0210(7) Uani 1 1 d . . .
C9A C 0.8919(2) 0.6077(2) 0.69113(19) 0.0238(7) Uani 1 1 d . . .
C10A C 0.8649(2) 0.5360(2) 0.76540(18) 0.0199(7) Uani 1 1 d . . .
C11A C 0.83821(18) 0.5522(2) 0.84718(17) 0.0161(6) Uani 1 1 d . . .
C12A C 0.80969(19) 0.4739(2) 0.92610(17) 0.0158(6) Uani 1 1 d . . .
C13A C 0.8492(2) 0.3790(2) 0.92685(19) 0.0187(7) Uani 1 1 d . . .
C14A C 0.8181(2) 0.2995(2) 0.99223(19) 0.0212(7) Uani 1 1 d . . .
C15A C 0.7410(2) 0.3130(2) 1.06133(18) 0.0168(6) Uani 1 1 d . . .
C16A C 0.70267(19) 0.4047(2) 1.06474(17) 0.0157(6) Uani 1 1 d . . .
C17A C 0.73567(18) 0.4873(2) 1.00146(17) 0.0140(6) Uani 1 1 d . . .
C18A C 0.61765(19) 0.84440(19) 0.91861(17) 0.0160(6) Uani 1 1 d . . .
C19A C 0.56613(19) 0.8661(2) 0.85657(18) 0.0177(6) Uani 1 1 d . . .
C20A C 0.4674(2) 0.8922(2) 0.87987(19) 0.0214(7) Uani 1 1 d . . .
C21A C 0.4192(2) 0.8966(2) 0.96344(19) 0.0219(7) Uani 1 1 d . . .
C22A C 0.4737(2) 0.8802(2) 1.02163(19) 0.0196(7) Uani 1 1 d . . .
C23A C 0.57187(19) 0.85420(19) 1.00166(18) 0.0166(6) Uani 1 1 d . . .
C24A C 0.6135(3) 0.8585(3) 0.7663(2) 0.0246(8) Uani 1 1 d . . .
C25A C 0.3117(2) 0.9170(4) 0.9891(3) 0.0346(9) Uani 1 1 d . . .
C26A C 0.6268(2) 0.8374(3) 1.0677(2) 0.0221(7) Uani 1 1 d . . .
C27A C 0.60231(18) 0.59360(18) 1.06211(16) 0.0128(6) Uani 1 1 d . . .
C28A C 0.52871(19) 0.61713(19) 1.02109(17) 0.0146(6) Uani 1 1 d . . .
C29A C 0.4355(2) 0.6369(2) 1.06831(19) 0.0194(7) Uani 1 1 d . . .
C30A C 0.41495(19) 0.6325(2) 1.15496(18) 0.0200(7) Uani 1 1 d . . .
C31A C 0.4900(2) 0.6079(2) 1.19420(18) 0.0183(7) Uani 1 1 d . . .
C32A C 0.58456(19) 0.58791(19) 1.14943(17) 0.0143(6) Uani 1 1 d . . .
C33A C 0.5483(2) 0.6220(3) 0.92752(19) 0.0199(7) Uani 1 1 d . . .
C34A C 0.3127(2) 0.6531(4) 1.2043(3) 0.0378(11) Uani 1 1 d . . .
C35A C 0.6631(2) 0.5585(3) 1.1954(2) 0.0208(7) Uani 1 1 d . . .
H2A H 0.7314(18) 0.9842(18) 0.8526(16) 0.010(7) Uiso 1 1 d . . .
H3A H 0.8433(17) 1.0690(18) 0.7629(16) 0.007(7) Uiso 1 1 d . . .
H4A H 0.9716(19) 0.9993(19) 0.6781(17) 0.020(8) Uiso 1 1 d . . .
H5A H 0.973(2) 0.842(2) 0.6909(19) 0.033(10) Uiso 1 1 d . . .
H8A H 0.9074(16) 0.7459(17) 0.6487(15) 0.000(6) Uiso 1 1 d . . .
H9A H 0.9052(16) 0.5984(16) 0.6388(15) 0.003(6) Uiso 1 1 d . . .
H10A H 0.8655(16) 0.4756(17) 0.7655(15) 0.003(7) Uiso 1 1 d . . .
H13A H 0.8958(18) 0.3702(19) 0.8838(17) 0.019(8) Uiso 1 1 d . . .
H14A H 0.848(2) 0.232(2) 0.9915(18) 0.034(9) Uiso 1 1 d . . .
H15A H 0.7192(16) 0.2574(17) 1.1090(16) 0.007(6) Uiso 1 1 d . . .
H16A H 0.6548(17) 0.4155(18) 1.1091(16) 0.012(7) Uiso 1 1 d . . .
H20A H 0.4335(17) 0.9041(17) 0.8368(16) 0.011(7) Uiso 1 1 d . . .
H22A H 0.4464(18) 0.8842(18) 1.0773(17) 0.021(7) Uiso 1 1 d . . .
H24A H 0.568(2) 0.860(2) 0.7323(19) 0.034(9) Uiso 1 1 d . . .
H24B H 0.6529(19) 0.799(2) 0.7711(17) 0.021(8) Uiso 1 1 d . . .
H24C H 0.644(2) 0.906(2) 0.7377(18) 0.018(9) Uiso 1 1 d . . .
H25A H 0.282(2) 0.883(2) 0.975(2) 0.048(12) Uiso 1 1 d . . .
H25B H 0.289(3) 0.972(3) 0.972(3) 0.072(17) Uiso 1 1 d . . .
H25C H 0.285(3) 0.907(4) 1.051(3) 0.13(2) Uiso 1 1 d . . .
H26A H 0.6003(18) 0.8769(18) 1.1059(17) 0.019(7) Uiso 1 1 d . . .
H26B H 0.691(2) 0.848(2) 1.039(2) 0.051(11) Uiso 1 1 d . . .
H26C H 0.632(2) 0.774(2) 1.105(2) 0.040(10) Uiso 1 1 d . . .
H29A H 0.3904(19) 0.6506(19) 1.0417(17) 0.016(8) Uiso 1 1 d . . .
H31A H 0.4779(16) 0.6064(17) 1.2503(16) 0.007(6) Uiso 1 1 d . . .
H33A H 0.598(2) 0.658(2) 0.8934(18) 0.025(8) Uiso 1 1 d . . .
H33B H 0.498(3) 0.650(3) 0.902(2) 0.065(13) Uiso 1 1 d . . .
H33C H 0.5699(19) 0.561(2) 0.9233(17) 0.022(8) Uiso 1 1 d . . .
H34A H 0.305(2) 0.664(3) 1.247(2) 0.047(12) Uiso 1 1 d . . .
H34B H 0.275(2) 0.639(3) 1.187(2) 0.042(12) Uiso 1 1 d . . .
H34C H 0.283(4) 0.721(4) 1.170(4) 0.17(3) Uiso 1 1 d . . .
H35A H 0.644(2) 0.560(2) 1.252(2) 0.041(9) Uiso 1 1 d . . .
H35B H 0.705(2) 0.598(2) 1.1687(18) 0.020(8) Uiso 1 1 d . . .
H35C H 0.694(2) 0.493(2) 1.1981(18) 0.035(9) Uiso 1 1 d . . .
Fe2B Fe 0.25630(3) 0.79077(3) 0.56007(2) 0.01511(9) Uani 1 1 d . . .
I1B I 0.135934(14) 0.934852(15) 0.503446(12) 0.02497(6) Uani 1 1 d . . .
N1B N 0.33447(15) 0.81559(16) 0.61789(13) 0.0146(5) Uani 1 1 d . . .
N2B N 0.30890(15) 0.69425(16) 0.50396(14) 0.0163(5) Uani 1 1 d . . .
N3B N 0.18323(15) 0.70317(16) 0.66816(13) 0.0151(5) Uani 1 1 d . . .
C1B C 0.28143(19) 0.85124(19) 0.68659(16) 0.0147(6) Uani 1 1 d . . .
C2B C 0.3128(2) 0.9216(2) 0.70472(18) 0.0186(7) Uani 1 1 d . . .
C3B C 0.2569(2) 0.9650(2) 0.76673(18) 0.0207(7) Uani 1 1 d . . .
C4B C 0.1679(2) 0.9394(2) 0.81307(18) 0.0205(7) Uani 1 1 d . . .
C5B C 0.1375(2) 0.8680(2) 0.79961(18) 0.0186(7) Uani 1 1 d . . .
C6B C 0.19300(19) 0.8195(2) 0.73839(17) 0.0158(6) Uani 1 1 d . . .
C7B C 0.16169(18) 0.7311(2) 0.74168(17) 0.0167(6) Uani 1 1 d . . .
C8B C 0.11259(19) 0.6738(2) 0.81956(18) 0.0186(7) Uani 1 1 d . . .
C9B C 0.0895(2) 0.5884(2) 0.82334(19) 0.0207(7) Uani 1 1 d . . .
C10B C 0.1162(2) 0.5596(2) 0.74959(19) 0.0195(7) Uani 1 1 d . . .
C11B C 0.16128(18) 0.6185(2) 0.67074(17) 0.0159(6) Uani 1 1 d . . .
C12B C 0.18697(19) 0.5893(2) 0.58992(17) 0.0168(6) Uani 1 1 d . . .
C13B C 0.1373(2) 0.5194(2) 0.59095(19) 0.0223(7) Uani 1 1 d . . .
C14B C 0.1617(2) 0.4758(2) 0.5258(2) 0.0251(7) Uani 1 1 d . . .
C15B C 0.2389(2) 0.5023(2) 0.4563(2) 0.0231(7) Uani 1 1 d . . .
C16B C 0.2868(2) 0.5723(2) 0.45171(18) 0.0193(7) Uani 1 1 d . . .
C17B C 0.26154(19) 0.6199(2) 0.51555(17) 0.0167(6) Uani 1 1 d . . .
C18B C 0.43573(19) 0.8138(2) 0.59146(17) 0.0153(6) Uani 1 1 d . . .
C19B C 0.49247(19) 0.74991(19) 0.64591(17) 0.0154(6) Uani 1 1 d . . .
C20B C 0.5915(2) 0.7440(2) 0.61667(19) 0.0201(7) Uani 1 1 d . . .
C21B C 0.6348(2) 0.7993(2) 0.53610(19) 0.0211(7) Uani 1 1 d . . .
C22B C 0.5776(2) 0.8625(2) 0.48350(19) 0.0213(7) Uani 1 1 d . . .
C23B C 0.4783(2) 0.8722(2) 0.50903(17) 0.0166(6) Uani 1 1 d . . .
C24B C 0.4486(2) 0.6884(3) 0.73400(19) 0.0229(7) Uani 1 1 d . . .
C25B C 0.7428(2) 0.7925(3) 0.5055(3) 0.0361(9) Uani 1 1 d . . .
C26B C 0.4198(2) 0.9436(2) 0.4505(2) 0.0228(7) Uani 1 1 d . . .
C27B C 0.40333(19) 0.70029(19) 0.44765(17) 0.0154(6) Uani 1 1 d . . .
C28B C 0.48139(19) 0.64681(19) 0.48207(17) 0.0162(6) Uani 1 1 d . . .
C29B C 0.5733(2) 0.6607(2) 0.43040(19) 0.0195(7) Uani 1 1 d . . .
C30B C 0.5894(2) 0.7239(2) 0.34743(18) 0.0204(7) Uani 1 1 d . . .
C31B C 0.5110(2) 0.7738(2) 0.31440(18) 0.0212(7) Uani 1 1 d . . .
C32B C 0.4177(2) 0.7629(2) 0.36290(17) 0.0192(7) Uani 1 1 d . . .
C33B C 0.4662(2) 0.5779(2) 0.57188(19) 0.0208(7) Uani 1 1 d . . .
C34B C 0.6900(3) 0.7403(3) 0.2965(2) 0.0314(9) Uani 1 1 d . . .
C35B C 0.3349(2) 0.8191(3) 0.3241(2) 0.0261(8) Uani 1 1 d . . .
H2B H 0.3708(17) 0.9429(17) 0.6736(15) 0.004(6) Uiso 1 1 d . . .
H3B H 0.2823(17) 1.0124(17) 0.7759(15) 0.006(7) Uiso 1 1 d . . .
H4B H 0.1281(17) 0.9680(17) 0.8571(16) 0.012(7) Uiso 1 1 d . . .
H5B H 0.0810(19) 0.8502(19) 0.8270(17) 0.019(8) Uiso 1 1 d . . .
H8B H 0.1030(16) 0.6915(17) 0.8656(15) 0.007(7) Uiso 1 1 d . . .
H9B H 0.0622(17) 0.5449(18) 0.8797(17) 0.014(7) Uiso 1 1 d . . .
H10B H 0.1060(16) 0.5024(17) 0.7534(15) 0.001(7) Uiso 1 1 d . . .
H13B H 0.0895(19) 0.4994(19) 0.6365(18) 0.022(8) Uiso 1 1 d . . .
H14B H 0.1323(18) 0.4317(18) 0.5308(17) 0.010(7) Uiso 1 1 d . . .
H15B H 0.2554(19) 0.4717(19) 0.4144(17) 0.024(8) Uiso 1 1 d . . .
H16B H 0.3359(16) 0.5937(16) 0.3996(15) 0.002(6) Uiso 1 1 d . . .
H20B H 0.6315(19) 0.6988(19) 0.6521(17) 0.020(8) Uiso 1 1 d . . .
H22B H 0.608(2) 0.901(2) 0.4283(19) 0.031(9) Uiso 1 1 d . . .
H24D H 0.4293(18) 0.7226(19) 0.7752(17) 0.021(8) Uiso 1 1 d . . .
H24E H 0.487(2) 0.630(2) 0.7551(19) 0.035(9) Uiso 1 1 d . . .
H24F H 0.397(2) 0.665(2) 0.732(2) 0.051(11) Uiso 1 1 d . . .
H25D H 0.763(3) 0.849(3) 0.491(3) 0.068(14) Uiso 1 1 d . . .
H25E H 0.771(3) 0.761(3) 0.462(3) 0.080(14) Uiso 1 1 d . . .
H25F H 0.773(3) 0.761(4) 0.549(3) 0.12(2) Uiso 1 1 d . . .
H26D H 0.451(2) 0.993(2) 0.407(2) 0.053(11) Uiso 1 1 d . . .
H26E H 0.368(2) 0.976(2) 0.4767(19) 0.029(9) Uiso 1 1 d . . .
H26F H 0.394(2) 0.917(2) 0.4178(18) 0.031(9) Uiso 1 1 d . . .
H29B H 0.6241(19) 0.6246(19) 0.4518(17) 0.023(8) Uiso 1 1 d . . .
H31B H 0.5202(19) 0.8164(19) 0.2601(18) 0.023(8) Uiso 1 1 d . . .
H33D H 0.4449(18) 0.5220(19) 0.5776(16) 0.011(7) Uiso 1 1 d . . .
H33E H 0.4196(19) 0.6063(19) 0.6132(18) 0.025(8) Uiso 1 1 d . . .
H33F H 0.526(3) 0.559(3) 0.599(2) 0.075(13) Uiso 1 1 d . . .
H34D H 0.693(2) 0.767(2) 0.241(2) 0.050(11) Uiso 1 1 d . . .
H34E H 0.728(3) 0.681(3) 0.305(3) 0.092(17) Uiso 1 1 d . . .
H34F H 0.709(2) 0.786(2) 0.309(2) 0.040(10) Uiso 1 1 d . . .
H35D H 0.316(2) 0.875(2) 0.3338(19) 0.034(10) Uiso 1 1 d . . .
H35E H 0.285(2) 0.778(2) 0.344(2) 0.039(10) Uiso 1 1 d . . .
H35F H 0.354(2) 0.837(2) 0.263(2) 0.052(11) Uiso 1 1 d . . .
C41 C 0.9959(2) 0.8043(2) 0.3955(2) 0.0307(8) Uani 1 1 d . . .
C42 C 1.0483(3) 0.7138(3) 0.4013(2) 0.0311(8) Uani 1 1 d . . .
C43 C 1.0445(2) 0.6636(3) 0.3490(2) 0.0371(9) Uani 1 1 d . . .
C44 C 0.9886(2) 0.7032(3) 0.2909(2) 0.0358(9) Uani 1 1 d . . .
C45 C 0.9370(2) 0.7937(3) 0.2841(2) 0.0296(8) Uani 1 1 d . . .
C46 C 0.9411(2) 0.8439(2) 0.3367(2) 0.0288(8) Uani 1 1 d . . .
H41 H 0.995(2) 0.837(2) 0.4279(18) 0.028(9) Uiso 1 1 d . . .
H42 H 1.087(2) 0.689(2) 0.436(2) 0.036(10) Uiso 1 1 d . . .
H43 H 1.077(2) 0.595(2) 0.3564(19) 0.042(10) Uiso 1 1 d . . .
H44 H 0.986(2) 0.668(2) 0.2566(19) 0.040(10) Uiso 1 1 d . . .
H45 H 0.9020(19) 0.8216(19) 0.2391(17) 0.021(8) Uiso 1 1 d . . .
H46 H 0.9073(18) 0.9033(19) 0.3317(16) 0.015(8) Uiso 1 1 d . . .
C51 C 0.0588(2) 0.0421(2) 0.0206(2) 0.0259(8) Uani 1 1 d . . .
C52 C 0.0117(2) 0.0952(2) -0.0423(2) 0.0247(7) Uani 1 1 d . . .
C53 C 0.0488(2) -0.0534(3) 0.0629(2) 0.0256(8) Uani 1 1 d . . .
H51 H 0.099(2) 0.069(2) 0.0359(19) 0.033(9) Uiso 1 1 d . . .
H52 H 0.0180(16) 0.1585(18) -0.0684(15) 0.003(7) Uiso 1 1 d . . .
H53 H 0.0771(19) -0.0868(19) 0.1041(17) 0.017(8) Uiso 1 1 d . . .

loop_
_atom_site_aniso_label
_atom_site_aniso_U_11
_atom_site_aniso_U_22
_atom_site_aniso_U_33
_atom_site_aniso_U_23
_atom_site_aniso_U_13
_atom_site_aniso_U_12
Fe1A 0.0119(2) 0.0156(2) 0.01317(19) -0.00389(17) -0.00150(16) -0.00270(17)
I1A 0.01832(11) 0.02685(12) 0.02227(10) -0.00483(9) -0.00713(8) -0.00750(9)
N1A 0.0154(13) 0.0146(13) 0.0124(11) -0.0048(10) 0.0013(10) -0.0005(10)
N2A 0.0116(12) 0.0128(13) 0.0174(12) -0.0066(10) -0.0031(10) 0.0000(10)
N3A 0.0078(12) 0.0202(14) 0.0161(12) -0.0062(11) -0.0035(9) 0.0001(10)
C1A 0.0134(15) 0.0211(17) 0.0148(14) -0.0023(13) -0.0065(12) -0.0054(13)
C2A 0.0151(16) 0.0210(18) 0.0189(15) -0.0047(14) -0.0065(13) -0.0010(14)
C3A 0.0264(19) 0.0154(18) 0.0284(17) -0.0004(15) -0.0129(14) -0.0065(15)
C4A 0.0185(18) 0.029(2) 0.0214(16) 0.0021(15) -0.0064(14) -0.0113(15)
C5A 0.0151(17) 0.025(2) 0.0198(16) -0.0026(15) -0.0032(13) -0.0018(14)
C6A 0.0135(15) 0.0216(17) 0.0119(13) 0.0013(12) -0.0051(12) -0.0045(13)
C7A 0.0058(14) 0.0217(17) 0.0178(14) -0.0019(13) -0.0024(11) -0.0006(12)
C8A 0.0161(16) 0.0268(19) 0.0140(15) -0.0017(15) -0.0019(13) -0.0013(14)
C9A 0.0191(17) 0.033(2) 0.0180(16) -0.0128(15) -0.0030(13) 0.0043(15)
C10A 0.0169(16) 0.0218(19) 0.0209(15) -0.0107(15) -0.0037(12) 0.0026(14)
C11A 0.0049(14) 0.0218(17) 0.0209(15) -0.0071(13) -0.0029(11) -0.0003(12)
C12A 0.0134(15) 0.0193(17) 0.0190(15) -0.0078(13) -0.0051(12) -0.0054(13)
C13A 0.0122(15) 0.0243(18) 0.0207(15) -0.0105(14) -0.0041(13) 0.0010(14)
C14A 0.0198(17) 0.0212(18) 0.0265(16) -0.0113(15) -0.0096(13) 0.0011(14)
C15A 0.0166(16) 0.0162(17) 0.0186(15) -0.0017(13) -0.0085(12) -0.0042(13)
C16A 0.0120(15) 0.0202(17) 0.0141(14) -0.0041(13) -0.0046(12) -0.0008(13)
C17A 0.0109(14) 0.0183(16) 0.0167(14) -0.0063(13) -0.0068(11) -0.0029(12)
C18A 0.0153(15) 0.0141(16) 0.0182(14) -0.0042(13) -0.0035(12) -0.0034(12)
C19A 0.0154(16) 0.0150(16) 0.0209(15) -0.0047(13) -0.0037(12) -0.0007(13)
C20A 0.0199(17) 0.0210(18) 0.0261(17) -0.0100(15) -0.0098(14) 0.0019(14)
C21A 0.0154(16) 0.0179(17) 0.0333(18) -0.0124(15) -0.0021(14) -0.0019(13)
C22A 0.0217(17) 0.0171(17) 0.0202(15) -0.0110(14) 0.0019(13) -0.0043(14)
C23A 0.0178(16) 0.0109(15) 0.0219(15) -0.0065(13) -0.0053(12) -0.0008(12)
C24A 0.0234(19) 0.028(2) 0.0199(16) -0.0045(16) -0.0052(15) -0.0038(18)
C25A 0.0141(18) 0.042(3) 0.052(3) -0.027(2) -0.0040(17) 0.0009(19)
C26A 0.0256(19) 0.0203(19) 0.0189(16) -0.0088(15) -0.0007(14) -0.0026(15)
C27A 0.0131(15) 0.0095(15) 0.0141(13) -0.0030(12) -0.0008(11) -0.0025(12)
C28A 0.0154(15) 0.0113(15) 0.0188(14) -0.0056(12) -0.0037(12) -0.0040(12)
C29A 0.0156(17) 0.0230(18) 0.0229(16) -0.0081(14) -0.0068(13) -0.0044(14)
C30A 0.0137(16) 0.0241(18) 0.0237(16) -0.0130(14) 0.0012(12) -0.0041(13)
C31A 0.0196(16) 0.0243(18) 0.0119(14) -0.0082(13) 0.0003(12) -0.0061(14)
C32A 0.0142(15) 0.0140(15) 0.0151(14) -0.0054(12) -0.0024(12) -0.0029(12)
C33A 0.0175(18) 0.026(2) 0.0161(15) -0.0074(15) -0.0018(13) -0.0039(16)
C34A 0.0137(19) 0.074(3) 0.036(2) -0.036(2) 0.0000(16) -0.0046(19)
C35A 0.0198(18) 0.029(2) 0.0136(15) -0.0059(15) -0.0033(13) -0.0053(16)
Fe2B 0.0128(2) 0.0182(2) 0.01299(19) -0.00517(18) -0.00192(16) -0.00064(18)
I1B 0.01898(11) 0.02827(13) 0.02223(11) -0.00543(10) -0.00659(9) 0.00522(9)
N1B 0.0104(12) 0.0204(14) 0.0124(11) -0.0059(10) -0.0002(9) -0.0032(10)
N2B 0.0115(12) 0.0187(14) 0.0167(12) -0.0055(11) -0.0020(10) -0.0003(11)
N3B 0.0105(12) 0.0199(14) 0.0136(11) -0.0052(11) -0.0014(9) -0.0016(10)
C1B 0.0137(15) 0.0141(15) 0.0143(13) -0.0019(12) -0.0059(11) 0.0012(12)
C2B 0.0173(17) 0.0184(17) 0.0166(14) -0.0025(13) -0.0026(13) -0.0025(14)
C3B 0.0240(18) 0.0167(17) 0.0227(16) -0.0079(14) -0.0078(13) 0.0002(14)
C4B 0.0188(17) 0.0207(18) 0.0195(15) -0.0083(14) -0.0045(13) 0.0049(14)
C5B 0.0125(16) 0.0234(18) 0.0168(15) -0.0050(14) -0.0033(13) 0.0012(14)
C6B 0.0150(15) 0.0167(16) 0.0145(14) -0.0036(12) -0.0061(12) 0.0013(13)
C7B 0.0080(14) 0.0221(17) 0.0189(14) -0.0068(13) -0.0044(12) 0.0022(12)
C8B 0.0119(15) 0.0278(19) 0.0176(15) -0.0096(14) -0.0045(12) -0.0008(13)
C9B 0.0110(15) 0.0252(19) 0.0200(16) -0.0009(15) -0.0038(13) -0.0008(14)
C10B 0.0183(17) 0.0140(17) 0.0271(17) -0.0042(14) -0.0091(13) -0.0023(13)
C11B 0.0082(14) 0.0170(16) 0.0209(15) -0.0051(13) -0.0053(12) 0.0027(12)
C12B 0.0122(15) 0.0208(17) 0.0183(14) -0.0084(13) -0.0038(12) -0.0001(13)
C13B 0.0167(17) 0.0229(18) 0.0225(16) -0.0072(15) 0.0011(13) -0.0012(14)
C14B 0.0223(18) 0.0214(19) 0.0372(19) -0.0113(16) -0.0128(15) -0.0026(15)
C15B 0.0201(17) 0.0234(19) 0.0264(17) -0.0126(15) -0.0075(14) 0.0057(14)
C16B 0.0181(16) 0.0200(18) 0.0179(15) -0.0079(14) -0.0026(13) 0.0018(14)
C17B 0.0122(15) 0.0187(17) 0.0188(14) -0.0063(13) -0.0045(12) 0.0006(13)
C18B 0.0146(15) 0.0175(16) 0.0158(14) -0.0083(13) -0.0011(12) -0.0042(13)
C19B 0.0173(16) 0.0159(16) 0.0134(13) -0.0064(12) -0.0023(12) -0.0023(13)
C20B 0.0156(17) 0.0232(18) 0.0242(16) -0.0111(15) -0.0075(13) 0.0016(14)
C21B 0.0145(16) 0.0243(18) 0.0281(17) -0.0141(15) -0.0031(13) -0.0026(14)
C22B 0.0222(17) 0.0224(18) 0.0176(15) -0.0079(14) 0.0051(13) -0.0106(14)
C23B 0.0215(16) 0.0154(16) 0.0140(14) -0.0076(13) -0.0024(12) -0.0028(13)
C24B 0.0234(19) 0.023(2) 0.0187(15) -0.0041(14) -0.0063(14) 0.0010(16)
C25B 0.0162(19) 0.046(3) 0.046(2) -0.016(2) -0.0006(17) -0.0086(19)
C26B 0.0266(19) 0.0210(19) 0.0172(16) -0.0020(15) -0.0027(14) -0.0060(16)
C27B 0.0136(15) 0.0151(16) 0.0195(14) -0.0097(13) -0.0035(12) 0.0003(12)
C28B 0.0197(16) 0.0134(16) 0.0162(14) -0.0079(13) -0.0005(12) -0.0036(13)
C29B 0.0144(16) 0.0242(18) 0.0231(16) -0.0139(14) -0.0049(13) 0.0018(14)
C30B 0.0180(16) 0.0250(18) 0.0205(15) -0.0139(14) 0.0011(13) -0.0046(14)
C31B 0.0285(19) 0.0228(18) 0.0102(14) -0.0055(14) 0.0019(13) -0.0081(15)
C32B 0.0200(16) 0.0229(17) 0.0162(14) -0.0089(13) -0.0037(12) -0.0022(14)
C33B 0.0212(18) 0.0193(19) 0.0193(15) -0.0077(14) -0.0012(13) 0.0000(15)
C34B 0.024(2) 0.041(3) 0.027(2) -0.0111(19) 0.0047(16) -0.0148(19)
C35B 0.027(2) 0.034(2) 0.0177(17) -0.0076(16) -0.0067(15) -0.0022(17)
C41 0.030(2) 0.029(2) 0.040(2) -0.0127(18) -0.0116(16) -0.0086(17)
C42 0.028(2) 0.033(2) 0.0294(19) -0.0027(17) -0.0116(16) -0.0047(17)
C43 0.032(2) 0.032(2) 0.041(2) -0.0153(19) -0.0042(17) 0.0058(18)
C44 0.035(2) 0.044(2) 0.0310(19) -0.0187(19) -0.0031(17) -0.0055(19)
C45 0.0200(18) 0.039(2) 0.0225(17) -0.0013(16) -0.0024(14) -0.0075(16)
C46 0.0219(19) 0.0201(19) 0.037(2) -0.0017(16) -0.0048(15) -0.0034(15)
C51 0.0159(17) 0.033(2) 0.0342(19) -0.0212(18) -0.0013(14) -0.0037(15)
C52 0.0208(18) 0.0199(19) 0.0298(18) -0.0121(16) 0.0025(14) -0.0008(15)
C53 0.0186(18) 0.031(2) 0.0273(18) -0.0140(17) -0.0060(15) 0.0049(16)

loop_
_atom_type_symbol
_atom_type_description
_atom_type_scat_dispersion_real
_atom_type_scat_dispersion_imag
_atom_type_scat_source
C C 0.0033 0.0016 'International Tables Vol C Tables 4.2.6.8 and 6.1.1.4'
H H 0.0000 0.0000 'International Tables Vol C Tables 4.2.6.8 and 6.1.1.4'
N N 0.0061 0.0033 'International Tables Vol C Tables 4.2.6.8 and 6.1.1.4'
I I -0.4742 1.8119 'International Tables Vol C Tables 4.2.6.8 and 6.1.1.4'
Fe Fe 0.3463 0.8444 'International Tables Vol C Tables 4.2.6.8 and 6.1.1.4'

loop_
_geom_angle_atom_site_label_1
_geom_angle_atom_site_label_2
_geom_angle_atom_site_label_3
_geom_angle
_geom_angle_site_symmetry_1
_geom_angle_site_symmetry_3
_geom_angle_publ_flag
N2A Fe1A N1A 118.30(10) . . yes
N2A Fe1A N3A 94.66(9) . . yes
N1A Fe1A N3A 93.44(9) . . yes
N2A Fe1A I1A 118.77(7) . . yes
N1A Fe1A I1A 115.77(7) . . yes
N3A Fe1A I1A 108.74(6) . . yes
C1A N1A C18A 120.0(2) . . ?
C1A N1A Fe1A 112.52(18) . . ?
C18A N1A Fe1A 127.38(18) . . ?
C17A N2A C27A 118.0(2) . . ?
C17A N2A Fe1A 121.37(17) . . ?
C27A N2A Fe1A 120.59(16) . . ?
C7A N3A C11A 122.0(2) . . ?
C7A N3A Fe1A 116.75(17) . . ?
C11A N3A Fe1A 120.33(18) . . ?
N1A C1A C2A 121.6(2) . . ?
N1A C1A C6A 120.7(2) . . ?
C2A C1A C6A 117.7(3) . . ?
C3A C2A C1A 122.4(3) . . ?
C3A C2A H2A 117.3(18) . . ?
C1A C2A H2A 120.3(18) . . ?
C2A C3A C4A 119.8(3) . . ?
C2A C3A H3A 118.4(16) . . ?
C4A C3A H3A 121.8(16) . . ?
C5A C4A C3A 119.1(3) . . ?
C5A C4A H4A 123.2(16) . . ?
C3A C4A H4A 117.6(16) . . ?
C4A C5A C6A 122.6(3) . . ?
C4A C5A H5A 121(2) . . ?
C6A C5A H5A 117(2) . . ?
C5A C6A C1A 118.2(3) . . ?
C5A C6A C7A 118.4(2) . . ?
C1A C6A C7A 123.1(2) . . ?
N3A C7A C8A 119.9(3) . . ?
N3A C7A C6A 120.1(2) . . ?
C8A C7A C6A 120.0(3) . . ?
C9A C8A C7A 119.3(3) . . ?
C9A C8A H8A 122.2(14) . . ?
C7A C8A H8A 118.4(14) . . ?
C10A C9A C8A 119.8(3) . . ?
C10A C9A H9A 120.9(16) . . ?
C8A C9A H9A 119.1(16) . . ?
C9A C10A C11A 121.0(3) . . ?
C9A C10A H10A 122.4(15) . . ?
C11A C10A H10A 116.6(15) . . ?
N3A C11A C10A 117.9(3) . . ?
N3A C11A C12A 122.2(2) . . ?
C10A C11A C12A 119.9(3) . . ?
C13A C12A C17A 117.1(3) . . ?
C13A C12A C11A 118.7(2) . . ?
C17A C12A C11A 123.9(2) . . ?
C14A C13A C12A 123.6(3) . . ?
C14A C13A H13A 118.4(19) . . ?
C12A C13A H13A 118.0(19) . . ?
C13A C14A C15A 118.9(3) . . ?
C13A C14A H14A 121.9(17) . . ?
C15A C14A H14A 119.2(17) . . ?
C16A C15A C14A 119.3(3) . . ?
C16A C15A H15A 120.6(13) . . ?
C14A C15A H15A 119.9(13) . . ?
C15A C16A C17A 123.3(3) . . ?
C15A C16A H16A 121.3(17) . . ?
C17A C16A H16A 115.3(17) . . ?
N2A C17A C16A 121.4(2) . . ?
N2A C17A C12A 121.2(2) . . ?
C16A C17A C12A 117.4(2) . . ?
C19A C18A C23A 120.7(2) . . ?
C19A C18A N1A 119.3(2) . . ?
C23A C18A N1A 119.8(2) . . ?
C18A C19A C20A 118.8(2) . . ?
C18A C19A C24A 122.0(3) . . ?
C20A C19A C24A 119.2(3) . . ?
C19A C20A C21A 121.7(3) . . ?
C19A C20A H20A 117.1(15) . . ?
C21A C20A H20A 121.2(15) . . ?
C22A C21A C20A 117.7(3) . . ?
C22A C21A C25A 121.7(3) . . ?
C20A C21A C25A 120.7(3) . . ?
C23A C22A C21A 122.7(3) . . ?
C23A C22A H22A 115.3(17) . . ?
C21A C22A H22A 121.9(17) . . ?
C22A C23A C18A 118.2(3) . . ?
C22A C23A C26A 120.1(2) . . ?
C18A C23A C26A 121.7(3) . . ?
C19A C24A H24A 114.5(16) . . ?
C19A C24A H24B 108.2(16) . . ?
H24A C24A H24B 106(2) . . ?
C19A C24A H24C 108.4(18) . . ?
H24A C24A H24C 107(3) . . ?
H24B C24A H24C 113(3) . . ?
C21A C25A H25A 115(2) . . ?
C21A C25A H25B 115(3) . . ?
H25A C25A H25B 107(4) . . ?
C21A C25A H25C 114(3) . . ?
H25A C25A H25C 105(4) . . ?
H25B C25A H25C 99(4) . . ?
C23A C26A H26A 114.4(16) . . ?
C23A C26A H26B 110(2) . . ?
H26A C26A H26B 109(2) . . ?
C23A C26A H26C 113.7(19) . . ?
H26A C26A H26C 105(2) . . ?
H26B C26A H26C 105(3) . . ?
C28A C27A C32A 121.5(2) . . ?
C28A C27A N2A 117.6(2) . . ?
C32A C27A N2A 120.9(2) . . ?
C27A C28A C29A 118.6(2) . . ?
C27A C28A C33A 121.1(2) . . ?
C29A C28A C33A 120.2(3) . . ?
C30A C29A C28A 121.6(3) . . ?
C30A C29A H29A 121.1(17) . . ?
C28A C29A H29A 117.2(17) . . ?
C31A C30A C29A 118.3(3) . . ?
C31A C30A C34A 121.7(3) . . ?
C29A C30A C34A 120.0(3) . . ?
C30A C31A C32A 122.1(2) . . ?
C30A C31A H31A 119.4(15) . . ?
C32A C31A H31A 118.5(15) . . ?
C31A C32A C27A 117.8(3) . . ?
C31A C32A C35A 120.2(2) . . ?
C27A C32A C35A 122.0(2) . . ?
C28A C33A H33A 110.7(16) . . ?
C28A C33A H33B 116(2) . . ?
H33A C33A H33B 106(3) . . ?
C28A C33A H33C 108.1(17) . . ?
H33A C33A H33C 106(2) . . ?
H33B C33A H33C 110(3) . . ?
C30A C34A H34A 116(3) . . ?
C30A C34A H34B 113(2) . . ?
H34A C34A H34B 129(4) . . ?
C30A C34A H34C 108(3) . . ?
H34A C34A H34C 98(4) . . ?
H34B C34A H34C 78(4) . . ?
C32A C35A H35A 114.9(19) . . ?
C32A C35A H35B 109(2) . . ?
H35A C35A H35B 106(2) . . ?
C32A C35A H35C 111.9(17) . . ?
H35A C35A H35C 105(3) . . ?
H35B C35A H35C 109(2) . . ?
N2B Fe2B N1B 116.72(9) . . yes
N2B Fe2B N3B 94.66(9) . . yes
N1B Fe2B N3B 94.36(9) . . yes
N2B Fe2B I1B 121.38(7) . . yes
N1B Fe2B I1B 115.03(7) . . yes
N3B Fe2B I1B 107.04(6) . . yes
C1B N1B C18B 119.3(2) . . ?
C1B N1B Fe2B 112.61(17) . . ?
C18B N1B Fe2B 127.48(15) . . ?
C17B N2B C27B 120.1(2) . . ?
C17B N2B Fe2B 123.15(17) . . ?
C27B N2B Fe2B 116.77(17) . . ?
C11B N3B C7B 121.5(2) . . ?
C11B N3B Fe2B 122.99(16) . . ?
C7B N3B Fe2B 115.34(18) . . ?
N1B C1B C2B 120.6(2) . . ?
N1B C1B C6B 120.9(2) . . ?
C2B C1B C6B 118.5(2) . . ?
C3B C2B C1B 121.5(3) . . ?
C3B C2B H2B 117.2(13) . . ?
C1B C2B H2B 121.2(13) . . ?
C2B C3B C4B 120.2(3) . . ?
C2B C3B H3B 117.4(14) . . ?
C4B C3B H3B 122.4(14) . . ?
C5B C4B C3B 119.4(3) . . ?
C5B C4B H4B 118.7(15) . . ?
C3B C4B H4B 121.7(15) . . ?
C4B C5B C6B 122.6(3) . . ?
C4B C5B H5B 122.4(16) . . ?
C6B C5B H5B 115.0(16) . . ?
C5B C6B C1B 117.5(2) . . ?
C5B C6B C7B 117.4(2) . . ?
C1B C6B C7B 124.5(2) . . ?
N3B C7B C8B 119.1(3) . . ?
N3B C7B C6B 120.4(2) . . ?
C8B C7B C6B 120.4(2) . . ?
C9B C8B C7B 120.1(3) . . ?
C9B C8B H8B 122.6(17) . . ?
C7B C8B H8B 117.0(17) . . ?
C8B C9B C10B 119.6(3) . . ?
C8B C9B H9B 119.3(14) . . ?
C10B C9B H9B 120.5(14) . . ?
C9B C10B C11B 120.6(3) . . ?
C9B C10B H10B 119.2(16) . . ?
C11B C10B H10B 120.2(15) . . ?
N3B C11B C10B 118.9(2) . . ?
N3B C11B C12B 120.4(2) . . ?
C10B C11B C12B 120.8(3) . . ?
C13B C12B C17B 117.4(2) . . ?
C13B C12B C11B 116.6(2) . . ?
C17B C12B C11B 125.8(2) . . ?
C14B C13B C12B 123.2(3) . . ?
C14B C13B H13B 117.4(17) . . ?
C12B C13B H13B 119.3(16) . . ?
C15B C14B C13B 118.3(3) . . ?
C15B C14B H14B 121.7(17) . . ?
C13B C14B H14B 119.8(18) . . ?
C16B C15B C14B 120.1(3) . . ?
C16B C15B H15B 122.5(18) . . ?
C14B C15B H15B 117.4(18) . . ?
C15B C16B C17B 122.8(3) . . ?
C15B C16B H16B 117.8(13) . . ?
C17B C16B H16B 119.2(13) . . ?
N2B C17B C16B 119.7(2) . . ?
N2B C17B C12B 122.3(2) . . ?
C16B C17B C12B 118.0(3) . . ?
C19B C18B C23B 120.3(2) . . ?
C19B C18B N1B 119.6(2) . . ?
C23B C18B N1B 120.0(3) . . ?
C20B C19B C18B 118.9(3) . . ?
C20B C19B C24B 120.0(3) . . ?
C18B C19B C24B 121.1(3) . . ?
C21B C20B C19B 121.9(3) . . ?
C21B C20B H20B 118.0(17) . . ?
C19B C20B H20B 120.1(17) . . ?
C20B C21B C22B 118.4(3) . . ?
C20B C21B C25B 121.2(3) . . ?
C22B C21B C25B 120.4(3) . . ?
C21B C22B C23B 122.5(3) . . ?
C21B C22B H22B 118.3(18) . . ?
C23B C22B H22B 119.2(18) . . ?
C22B C23B C18B 117.9(3) . . ?
C22B C23B C26B 120.3(3) . . ?
C18B C23B C26B 121.7(3) . . ?
C19B C24B H24D 111.5(17) . . ?
C19B C24B H24E 114.8(18) . . ?
H24D C24B H24E 109(2) . . ?
C19B C24B H24F 110(2) . . ?
H24D C24B H24F 110(2) . . ?
H24E C24B H24F 101(3) . . ?
C21B C25B H25D 113(2) . . ?
C21B C25B H25E 114(2) . . ?
H25D C25B H25E 112(3) . . ?
C21B C25B H25F 113(3) . . ?
H25D C25B H25F 97(4) . . ?
H25E C25B H25F 106(3) . . ?
C23B C26B H26D 116(2) . . ?
C23B C26B H26E 115.2(19) . . ?
H26D C26B H26E 103(3) . . ?
C23B C26B H26F 115.6(17) . . ?
H26D C26B H26F 103(2) . . ?
H26E C26B H26F 103(2) . . ?
C32B C27B C28B 120.8(2) . . ?
C32B C27B N2B 120.9(2) . . ?
C28B C27B N2B 118.2(2) . . ?
C29B C28B C27B 118.1(3) . . ?
C29B C28B C33B 121.0(3) . . ?
C27B C28B C33B 120.8(3) . . ?
C30B C29B C28B 122.2(3) . . ?
C30B C29B H29B 119.4(18) . . ?
C28B C29B H29B 118.3(18) . . ?
C29B C30B C31B 118.3(3) . . ?
C29B C30B C34B 120.0(3) . . ?
C31B C30B C34B 121.7(3) . . ?
C30B C31B C32B 122.0(3) . . ?
C30B C31B H31B 119.6(18) . . ?
C32B C31B H31B 118.4(18) . . ?
C31B C32B C27B 118.5(3) . . ?
C31B C32B C35B 120.0(3) . . ?
C27B C32B C35B 121.5(3) . . ?
C28B C33B H33D 114.1(16) . . ?
C28B C33B H33E 111.9(17) . . ?
H33D C33B H33E 106(2) . . ?
C28B C33B H33F 114(2) . . ?
H33D C33B H33F 109(2) . . ?
H33E C33B H33F 101(2) . . ?
C30B C34B H34D 111(2) . . ?
C30B C34B H34E 107(3) . . ?
H34D C34B H34E 109(3) . . ?
C30B C34B H34F 111.0(19) . . ?
H34D C34B H34F 102(3) . . ?
H34E C34B H34F 117(3) . . ?
C32B C35B H35D 112(2) . . ?
C32B C35B H35E 108.9(19) . . ?
H35D C35B H35E 115(3) . . ?
C32B C35B H35F 111(2) . . ?
H35D C35B H35F 102(3) . . ?
H35E C35B H35F 109(3) . . ?
C46 C41 C42 119.8(3) . . ?
C46 C41 H41 117(2) . . ?
C42 C41 H41 123(2) . . ?
C43 C42 C41 120.0(4) . . ?
C43 C42 H42 118.9(19) . . ?
C41 C42 H42 121.0(19) . . ?
C42 C43 C44 120.0(3) . . ?
C42 C43 H43 120.9(18) . . ?
C44 C43 H43 118.9(18) . . ?
C43 C44 C45 120.3(3) . . ?
C43 C44 H44 118.9(19) . . ?
C45 C44 H44 120.8(19) . . ?
C44 C45 C46 119.5(3) . . ?
C44 C45 H45 118.0(15) . . ?
C46 C45 H45 122.4(15) . . ?
C41 C46 C45 120.5(3) . . ?
C41 C46 H46 120.6(17) . . ?
C45 C46 H46 118.9(17) . . ?
C52 C51 C53 120.7(3) . . ?
C52 C51 H51 121(2) . . ?
C53 C51 H51 118(2) . . ?
C51 C52 C53 120.0(3) . 2 ?
C51 C52 H52 119.3(16) . . ?
C53 C52 H52 120.6(16) 2 . ?
C51 C53 C52 119.2(3) . 2 ?
C51 C53 H53 121.0(19) . . ?
C52 C53 H53 119.6(19) 2 . ?

loop_
_geom_bond_atom_site_label_1
_geom_bond_atom_site_label_2
_geom_bond_distance
_geom_bond_site_symmetry_2
_geom_bond_publ_flag
Fe1A N2A 1.883(2) . yes
Fe1A N1A 1.899(2) . yes
Fe1A N3A 2.0274(19) . yes
Fe1A I1A 2.5784(4) . yes
N1A C1A 1.381(3) . ?
N1A C18A 1.435(3) . ?
N2A C17A 1.385(3) . ?
N2A C27A 1.449(3) . ?
N3A C7A 1.354(3) . ?
N3A C11A 1.356(3) . ?
C1A C2A 1.396(4) . ?
C1A C6A 1.426(3) . ?
C2A C3A 1.373(4) . ?
C2A H2A 0.85(2) . ?
C3A C4A 1.388(4) . ?
C3A H3A 0.89(2) . ?
C4A C5A 1.369(4) . ?
C4A H4A 0.91(3) . ?
C5A C6A 1.396(4) . ?
C5A H5A 0.82(3) . ?
C6A C7A 1.479(4) . ?
C7A C8A 1.398(3) . ?
C8A C9A 1.374(4) . ?
C8A H8A 0.87(2) . ?
C9A C10A 1.359(4) . ?
C9A H9A 0.90(2) . ?
C10A C11A 1.412(3) . ?
C10A H10A 0.90(2) . ?
C11A C12A 1.462(4) . ?
C12A C13A 1.396(4) . ?
C12A C17A 1.448(3) . ?
C13A C14A 1.372(4) . ?
C13A H13A 0.86(2) . ?
C14A C15A 1.399(4) . ?
C14A H14A 1.00(3) . ?
C15A C16A 1.368(4) . ?
C15A H15A 0.97(2) . ?
C16A C17A 1.399(4) . ?
C16A H16A 0.90(2) . ?
C18A C19A 1.393(4) . ?
C18A C23A 1.406(3) . ?
C19A C20A 1.394(4) . ?
C19A C24A 1.508(4) . ?
C20A C21A 1.395(4) . ?
C20A H20A 0.96(2) . ?
C21A C22A 1.386(4) . ?
C21A C25A 1.508(4) . ?
C22A C23A 1.384(4) . ?
C22A H22A 0.92(2) . ?
C23A C26A 1.502(4) . ?
C24A H24A 1.01(3) . ?
C24A H24B 0.94(3) . ?
C24A H24C 0.86(3) . ?
C25A H25A 0.88(3) . ?
C25A H25B 0.80(4) . ?
C25A H25C 0.97(5) . ?
C26A H26A 0.96(2) . ?
C26A H26B 0.95(3) . ?
C26A H26C 0.94(3) . ?
C27A C28A 1.386(4) . ?
C27A C32A 1.398(3) . ?
C28A C29A 1.392(4) . ?
C28A C33A 1.502(4) . ?
C29A C30A 1.388(4) . ?
C29A H29A 0.87(3) . ?
C30A C31A 1.384(4) . ?
C30A C34A 1.511(4) . ?
C31A C32A 1.395(3) . ?
C31A H31A 0.91(2) . ?
C32A C35A 1.499(4) . ?
C33A H33A 0.93(3) . ?
C33A H33B 0.92(4) . ?
C33A H33C 0.92(3) . ?
C34A H34A 0.76(3) . ?
C34A H34B 0.79(3) . ?
C34A H34C 1.04(6) . ?
C35A H35A 0.93(3) . ?
C35A H35B 0.86(3) . ?
C35A H35C 0.97(3) . ?
Fe2B N2B 1.888(2) . yes
Fe2B N1B 1.902(2) . yes
Fe2B N3B 2.008(2) . yes
Fe2B I1B 2.5576(5) . yes
N1B C1B 1.391(3) . ?
N1B C18B 1.430(3) . ?
N2B C17B 1.381(3) . ?
N2B C27B 1.438(3) . ?
N3B C11B 1.364(3) . ?
N3B C7B 1.374(3) . ?
C1B C2B 1.403(4) . ?
C1B C6B 1.422(4) . ?
C2B C3B 1.379(3) . ?
C2B H2B 0.93(2) . ?
C3B C4B 1.381(4) . ?
C3B H3B 0.95(2) . ?
C4B C5B 1.364(4) . ?
C4B H4B 0.96(2) . ?
C5B C6B 1.414(3) . ?
C5B H5B 0.88(3) . ?
C6B C7B 1.480(4) . ?
C7B C8B 1.388(4) . ?
C8B C9B 1.375(4) . ?
C8B H8B 0.87(2) . ?
C9B C10B 1.378(4) . ?
C9B H9B 0.98(3) . ?
C10B C11B 1.386(4) . ?
C10B H10B 0.88(2) . ?
C11B C12B 1.495(3) . ?
C12B C13B 1.410(4) . ?
C12B C17B 1.417(4) . ?
C13B C14B 1.387(4) . ?
C13B H13B 0.89(3) . ?
C14B C15B 1.386(4) . ?
C14B H14B 0.84(2) . ?
C15B C16B 1.368(4) . ?
C15B H15B 0.92(2) . ?
C16B C17B 1.408(3) . ?
C16B H16B 0.97(2) . ?
C18B C19B 1.399(4) . ?
C18B C23B 1.409(4) . ?
C19B C20B 1.393(4) . ?
C19B C24B 1.494(4) . ?
C20B C21B 1.375(4) . ?
C20B H20B 0.96(3) . ?
C21B C22B 1.381(4) . ?
C21B C25B 1.519(4) . ?
C22B C23B 1.393(4) . ?
C22B H22B 0.95(3) . ?
C23B C26B 1.493(4) . ?
C24B H24D 0.94(2) . ?
C24B H24E 0.94(3) . ?
C24B H24F 0.93(3) . ?
C25B H25D 0.89(4) . ?
C25B H25E 0.95(3) . ?
C25B H25F 0.91(5) . ?
C26B H26D 0.93(4) . ?
C26B H26E 0.89(3) . ?
C26B H26F 0.99(3) . ?
C27B C32B 1.398(4) . ?
C27B C28B 1.406(4) . ?
C28B C29B 1.397(4) . ?
C28B C33B 1.495(4) . ?
C29B C30B 1.379(4) . ?
C29B H29B 0.91(3) . ?
C30B C31B 1.388(4) . ?
C30B C34B 1.508(4) . ?
C31B C32B 1.394(4) . ?
C31B H31B 0.91(3) . ?
C32B C35B 1.508(4) . ?
C33B H33D 0.93(2) . ?
C33B H33E 0.96(3) . ?
C33B H33F 1.06(4) . ?
C34B H34D 0.88(4) . ?
C34B H34E 0.92(4) . ?
C34B H34F 0.91(3) . ?
C35B H35D 0.87(3) . ?
C35B H35E 0.98(3) . ?
C35B H35F 0.94(3) . ?
C41 C46 1.367(4) . ?
C41 C42 1.378(4) . ?
C41 H41 0.86(2) . ?
C42 C43 1.368(4) . ?
C42 H42 0.88(3) . ?
C43 C44 1.371(5) . ?
C43 H43 1.00(3) . ?
C44 C45 1.372(5) . ?
C44 H44 0.93(3) . ?
C45 C46 1.373(4) . ?
C45 H45 0.97(3) . ?
C46 H46 0.90(2) . ?
C51 C52 1.364(4) . ?
C51 C53 1.377(4) . ?
C51 H51 0.93(3) . ?
C52 C53 1.392(4) 2 ?
C52 H52 0.91(2) . ?
C53 C52 1.392(4) 2 ?
C53 H53 0.87(3) . ?
